data_7012162
loop_
_publ_author_name
'Katagiri, Hiroshi'
'Morohashi, Naoya'
'Iki, Nobuhiko'
'Kabuto, Chizuko'
'Miyano, Sotaro'

_publ_section_title
;
 Pd(ii) Complexes with thiacalix[4]-arene and -aniline; subtle, but
 distinct influences of phenol and aniline units on the 3-D
 structureThe X-ray structure for thiacalix[4]aniline-Pd(ii) was first
 reported in a communication.8
;
_journal_issue 4
_journal_name_full 'Dalton Transactions'
_journal_page_first 723
_journal_paper_doi 10.1039/b208317e
_journal_year 2003
_chemical_formula_sum 'C92 H124 Cl4 N4 O14 Pd2 S8'
_chemical_formula_weight 2121.10
_space_group_IT_number 14
_symmetry_cell_setting monoclinic
_symmetry_Int_Tables_number 14
_symmetry_space_group_name_Hall '-P 2ybc'
_symmetry_space_group_name_H-M 'P 1 21/c 1'
_atom_sites_solution_hydrogens geom
_atom_sites_solution_primary direct
_atom_sites_solution_secondary difmap
_cell_angle_alpha 90
_cell_angle_beta 107.0044(4)
_cell_angle_gamma 90
_cell_formula_units_Z 2
_cell_length_a 13.0224(7)
_cell_length_b 31.4980(2)
_cell_length_c 13.5987(7)
_cell_measurement_reflns_used 33249
_cell_measurement_temperature 223.2
_cell_measurement_theta_max 27.5
_cell_volume 5334.1(4)
_computing_cell_refinement P
_computing_data_collection P
_computing_data_reduction 'teXsan Ver. 1.11'
_computing_publication_material 'teXsan Ver. 1.11'
_computing_structure_refinement SHELXL97
_computing_structure_solution SIR92
_diffrn_measurement_device_type 'Rigaku/MSC Mercury CCD'
_diffrn_measurement_method \w
_diffrn_radiation_type 'Mo K\a'
_diffrn_radiation_wavelength 0.7107
_diffrn_reflns_av_R_equivalents 0.035
_diffrn_reflns_limit_h_max 15
_diffrn_reflns_limit_h_min -15
_diffrn_reflns_limit_k_max 38
_diffrn_reflns_limit_k_min -38
_diffrn_reflns_limit_l_max 16
_diffrn_reflns_limit_l_min -16
_diffrn_reflns_number 65670
_diffrn_reflns_theta_max 26.00
_exptl_absorpt_coefficient_mu 0.651
_exptl_absorpt_correction_T_max 0.878
_exptl_absorpt_correction_T_min 0.678
_exptl_absorpt_correction_type multi-scan
_exptl_absorpt_process_details '(Jacobson, 1998)'
_exptl_crystal_colour brown
_exptl_crystal_density_diffrn 1.321
_exptl_crystal_density_method 'not measured'
_exptl_crystal_description prism
_exptl_crystal_size_max 0.200
_exptl_crystal_size_mid 0.200
_exptl_crystal_size_min 0.200
_refine_diff_density_max 0.605
_refine_diff_density_min -0.428
_refine_diff_density_rms 0.081
_refine_ls_extinction_method none
_refine_ls_goodness_of_fit_ref 0.979
_refine_ls_hydrogen_treatment mixed
_refine_ls_matrix_type full
_refine_ls_number_parameters 562
_refine_ls_number_reflns 10266
_refine_ls_number_restraints 0
_refine_ls_restrained_S_all 0.979
_refine_ls_R_factor_all 0.0649
_refine_ls_R_factor_gt 0.0411
_refine_ls_shift/su_max 0.004
_refine_ls_shift/su_mean 0.000
_refine_ls_structure_factor_coef Fsqd
_refine_ls_weighting_details 'calc w=1/[\s^2^(Fo^2^)+(0.0715P)^2^+0.0000P] where P=(Fo^2^+2Fc^2^)/3'
_refine_ls_weighting_scheme calc
_refine_ls_wR_factor_gt 0.1086
_refine_ls_wR_factor_ref 0.1190
_reflns_number_gt 7595
_reflns_number_total 10266
_reflns_threshold_expression >2sigma(I)
_cod_data_source_file b208317e.txt
_cod_data_source_block Pd-TCA-complex-miyano
_cod_original_formula_sum 'C92 H124 Cl4 N4 O14 Pd2 S8 '
_cod_database_code 7012162

loop_
_symmetry_equiv_pos_as_xyz
x,y,z
-x,1/2+y,1/2-z
-x,-y,-z
x,1/2-y,1/2+z

loop_
_atom_site_label
_atom_site_type_symbol
_atom_site_fract_x
_atom_site_fract_y
_atom_site_fract_z
_atom_site_U_iso_or_equiv
_atom_site_adp_type
_atom_site_occupancy
_atom_site_calc_flag
_atom_site_refinement_flags
_atom_site_disorder_assembly
_atom_site_disorder_group
Pd(1) Pd 0.16277(2) -0.04694(1) -0.01164(2) 0.02303(8) Uani 1.00 d . . .
Cl(1) Cl -0.3720(7) -0.2949(3) -0.5422(7) 0.156(4) Uani 0.30 d P . .
Cl(2) Cl -0.4339(8) -0.2191(3) -0.383(1) 0.182(5) Uani 0.30 d P . .
S(1) S -0.23302(8) 0.01096(3) -0.35558(7) 0.0364(2) Uani 1.00 d . . .
S(2) S 0.12972(7) -0.08679(3) -0.15795(6) 0.0270(2) Uani 1.00 d . . .
S(3) S -0.07326(7) -0.14151(3) 0.11934(7) 0.0334(2) Uani 1.00 d . . .
S(4) S -0.31079(6) 0.00884(3) 0.01725(6) 0.0248(2) Uani 1.00 d . . .
O(1) O -0.1906(2) 0.02513(7) -0.1316(2) 0.0270(5) Uani 1.00 d . . .
O(2) O -0.0452(2) -0.02444(9) -0.1640(2) 0.0407(6) Uani 1.00 d . . .
O(3) O 0.0526(2) -0.08266(7) 0.0254(2) 0.0272(5) Uani 1.00 d . . .
O(4) O -0.1219(2) -0.04630(8) 0.0337(2) 0.0391(6) Uani 1.00 d . . .
O(12) O -0.827(1) -0.1873(6) -0.367(1) 0.084(4) Uani 0.50 d P . .
O(13) O -0.786(2) -0.1909(6) -0.338(2) 0.161(10) Uani 0.50 d P . .
O(17) O -0.683(4) -0.2047(6) -1.087(5) 0.66(6) Uani 0.50 d P . .
O(18) O -0.780(1) -0.2106(3) -0.941(1) 0.151(6) Uani 0.50 d P . .
N(201) N -0.672(1) -0.1800(4) -0.643(1) 0.267(8) Uani 1.00 d . . .
N(202) N -0.3126 -0.1234 -0.4311 0.45(2) Uani 1.00 d . . .
C(1) C -0.2825(3) 0.0051(1) -0.1728(2) 0.0250(7) Uani 1.00 d . . .
C(2) C -0.3126(3) -0.0070(1) -0.2775(3) 0.0303(7) Uani 1.00 d . . .
C(3) C -0.4089(3) -0.0281(1) -0.3201(3) 0.0355(8) Uani 1.00 d . . .
C(4) C -0.4782(3) -0.0393(1) -0.2624(3) 0.0340(8) Uani 1.00 d . . .
C(5) C -0.4474(3) -0.0272(1) -0.1591(3) 0.0323(8) Uani 1.00 d . . .
C(6) C -0.3517(3) -0.0056(1) -0.1160(2) 0.0262(7) Uani 1.00 d . . .
C(7) C -0.0498(3) -0.0381(1) -0.2582(3) 0.0294(7) Uani 1.00 d . . .
C(8) C 0.0312(3) -0.0658(1) -0.2673(2) 0.0274(7) Uani 1.00 d . . .
C(9) C 0.0349(3) -0.0807(1) -0.3624(3) 0.0311(7) Uani 1.00 d . . .
C(10) C -0.0437(3) -0.0698(1) -0.4525(3) 0.0340(8) Uani 1.00 d . . .
C(11) C -0.1264(3) -0.0434(1) -0.4423(3) 0.0343(8) Uani 1.00 d . . .
C(12) C -0.1312(3) -0.0274(1) -0.3485(3) 0.0307(7) Uani 1.00 d . . .
C(13) C 0.0211(3) -0.1177(1) -0.0298(3) 0.0266(7) Uani 1.00 d . . .
C(14) C -0.0443(3) -0.1479(1) -0.0002(3) 0.0305(7) Uani 1.00 d . . .
C(15) C -0.0726(3) -0.1850(1) -0.0562(3) 0.0366(8) Uani 1.00 d . . .
C(16) C -0.0404(3) -0.1938(1) -0.1437(3) 0.0416(9) Uani 1.00 d . . .
C(17) C 0.0223(3) -0.1633(1) -0.1739(3) 0.0374(8) Uani 1.00 d . . .
C(18) C 0.0508(3) -0.1263(1) -0.1182(3) 0.0304(7) Uani 1.00 d . . .
C(19) C -0.1945(3) -0.0663(1) 0.0689(2) 0.0260(7) Uani 1.00 d . . .
C(20) C -0.2850(3) -0.0429(1) 0.0725(2) 0.0262(7) Uani 1.00 d . . .
C(21) C -0.3648(3) -0.0600(1) 0.1095(3) 0.0323(8) Uani 1.00 d . . .
C(22) C -0.3591(3) -0.1021(1) 0.1425(3) 0.0394(9) Uani 1.00 d . . .
C(23) C -0.2715(3) -0.1256(1) 0.1355(3) 0.0342(8) Uani 1.00 d . . .
C(24) C -0.1884(3) -0.1088(1) 0.1010(3) 0.0279(7) Uani 1.00 d . . .
C(101) C -0.5852(3) -0.0622(2) -0.3097(3) 0.048(1) Uani 1.00 d . . .
C(102) C -0.6763(4) -0.0299(2) -0.3240(5) 0.076(2) Uani 1.00 d . . .
C(103) C -0.5932(4) -0.0818(2) -0.4138(4) 0.074(2) Uani 1.00 d . . .
C(104) C -0.6007(5) -0.0976(2) -0.2379(5) 0.082(2) Uani 1.00 d . . .
C(105) C -0.0445(3) -0.0874(1) -0.5580(3) 0.0428(10) Uani 1.00 d . . .
C(106) C -0.0866(6) -0.0540(2) -0.6423(3) 0.071(2) Uani 1.00 d . . .
C(107) C -0.1161(6) -0.1258(2) -0.5819(4) 0.081(2) Uani 1.00 d . . .
C(108) C 0.0669(5) -0.0998(3) -0.5596(4) 0.118(3) Uani 1.00 d . . .
C(109) C -0.0693(4) -0.2359(1) -0.2034(4) 0.056(1) Uani 1.00 d . . .
C(110) C -0.4503(4) -0.1199(1) 0.1814(4) 0.053(1) Uani 1.00 d . . .
C(111) C -0.5542(4) -0.1190(2) 0.0926(5) 0.079(2) Uani 1.00 d . . .
C(112) C -0.4638(5) -0.0926(2) 0.2696(5) 0.080(2) Uani 1.00 d . . .
C(113) C -0.4257(5) -0.1655(2) 0.2202(5) 0.081(2) Uani 1.00 d . . .
C(114) C -0.1592(7) -0.2588(2) -0.1779(6) 0.107(3) Uani 1.00 d . . .
C(115) C -0.1005(7) -0.2279(2) -0.3186(5) 0.107(3) Uani 1.00 d . . .
C(116) C 0.0298(6) -0.2639(2) -0.1754(7) 0.116(3) Uani 1.00 d . . .
C(201) C -0.7794(5) -0.1215(2) -0.7551(6) 0.091(2) Uani 1.00 d . . .
C(202) C -0.7259(7) -0.1537(3) -0.6980(9) 0.134(3) Uani 1.00 d . . .
C(203) C -0.2645(9) -0.1187(3) -0.217(1) 0.170(5) Uani 1.00 d . . .
C(204) C -0.2855 -0.1227 -0.3452 0.25(1) Uani 1.00 d . . .
C(205) C -0.416(3) -0.2163(8) -0.516(2) 0.11(1) Uani 0.30 d P . .
C(206) C -0.430(4) -0.248(2) -0.567(3) 0.18(2) Uani 0.30 d P . .
H(1) H -0.0562 -0.0628 0.0409 0.0416 Uiso 1.00 calc . . .
H(2) H -0.0973 -0.0042 -0.1491 0.0416 Uiso 1.00 calc . . .
H(3) H -0.4286 -0.0353 -0.3912 0.0422 Uiso 1.00 calc . . .
H(4) H -0.4927 -0.0338 -0.1172 0.0390 Uiso 1.00 calc . . .
H(5) H 0.0917 -0.0988 -0.3656 0.0371 Uiso 1.00 calc . . .
H(6) H -0.1824 -0.0362 -0.5024 0.0412 Uiso 1.00 calc . . .
H(7) H -0.1151 -0.2054 -0.0339 0.0436 Uiso 1.00 calc . . .
H(8) H 0.0453 -0.1680 -0.2333 0.0446 Uiso 1.00 calc . . .
H(9) H -0.4242 -0.0428 0.1120 0.0391 Uiso 1.00 calc . . .
H(10) H -0.2674 -0.1547 0.1555 0.0412 Uiso 1.00 calc . . .
H(11) H -0.6730 -0.0174 -0.2596 0.0902 Uiso 1.00 calc . . .
H(12) H -0.6691 -0.0085 -0.3707 0.0902 Uiso 1.00 calc . . .
H(13) H -0.7433 -0.0439 -0.3508 0.0902 Uiso 1.00 calc . . .
H(14) H -0.6623 -0.0940 -0.4414 0.0869 Uiso 1.00 calc . . .
H(15) H -0.5830 -0.0602 -0.4593 0.0869 Uiso 1.00 calc . . .
H(16) H -0.5398 -0.1029 -0.4063 0.0869 Uiso 1.00 calc . . .
H(17) H -0.5975 -0.0860 -0.1735 0.0946 Uiso 1.00 calc . . .
H(18) H -0.6702 -0.1100 -0.2679 0.0946 Uiso 1.00 calc . . .
H(19) H -0.5475 -0.1185 -0.2320 0.0946 Uiso 1.00 calc . . .
H(20) H -0.0415 -0.0298 -0.6279 0.0845 Uiso 1.00 calc . . .
H(21) H -0.0874 -0.0657 -0.7068 0.0845 Uiso 1.00 calc . . .
H(22) H -0.1576 -0.0462 -0.6437 0.0845 Uiso 1.00 calc . . .
H(23) H -0.1859 -0.1176 -0.5807 0.0980 Uiso 1.00 calc . . .
H(24) H -0.1185 -0.1359 -0.6478 0.0980 Uiso 1.00 calc . . .
H(25) H -0.0884 -0.1468 -0.5316 0.0980 Uiso 1.00 calc . . .
H(26) H 0.0943 -0.1215 -0.5092 0.1433 Uiso 1.00 calc . . .
H(27) H 0.0641 -0.1109 -0.6256 0.1433 Uiso 1.00 calc . . .
H(28) H 0.1132 -0.0761 -0.5448 0.1433 Uiso 1.00 calc . . .
H(29) H -0.5691 -0.0906 0.0699 0.0908 Uiso 1.00 calc . . .
H(30) H -0.5459 -0.1362 0.0386 0.0908 Uiso 1.00 calc . . .
H(31) H -0.6111 -0.1296 0.1163 0.0908 Uiso 1.00 calc . . .
H(32) H -0.3998 -0.0935 0.3230 0.0945 Uiso 1.00 calc . . .
H(33) H -0.4799 -0.0647 0.2442 0.0945 Uiso 1.00 calc . . .
H(34) H -0.5216 -0.1039 0.2900 0.0945 Uiso 1.00 calc . . .
H(35) H -0.4837 -0.1761 0.2423 0.0962 Uiso 1.00 calc . . .
H(36) H -0.4164 -0.1828 0.1665 0.0962 Uiso 1.00 calc . . .
H(37) H -0.3619 -0.1657 0.2764 0.0962 Uiso 1.00 calc . . .
H(38) H -0.2212 -0.2417 -0.1975 0.1205 Uiso 1.00 calc . . .
H(39) H -0.1723 -0.2846 -0.2170 0.1205 Uiso 1.00 calc . . .
H(40) H -0.1391 -0.2649 -0.1077 0.1205 Uiso 1.00 calc . . .
H(41) H -0.1638 -0.2118 -0.3385 0.1218 Uiso 1.00 calc . . .
H(42) H -0.0437 -0.2139 -0.3350 0.1218 Uiso 1.00 calc . . .
H(43) H -0.1125 -0.2549 -0.3530 0.1218 Uiso 1.00 calc . . .
H(44) H 0.0476 -0.2700 -0.1029 0.1330 Uiso 1.00 calc . . .
H(45) H 0.0134 -0.2897 -0.2123 0.1330 Uiso 1.00 calc . . .
H(46) H 0.0864 -0.2498 -0.1898 0.1330 Uiso 1.00 calc . . .
H(47) H -0.1873 -0.1172 -0.1841 0.0542 Uiso 1.00 calc . . .
H(48) H -0.2952 -0.0933 -0.2012 0.0542 Uiso 1.00 calc . . .
H(49) H -0.2917 -0.1424 -0.1917 0.0542 Uiso 1.00 calc . . .
H(50) H -0.7293 -0.1022 -0.7675 0.1183 Uiso 1.00 calc . . .
H(51) H -0.8226 -0.1076 -0.7191 0.1183 Uiso 1.00 calc . . .
H(52) H -0.8253 -0.1317 -0.8194 0.1183 Uiso 1.00 calc . . .
H(53) H -0.4555 -0.1936 -0.5539 0.1321 Uiso 0.30 calc P . .
H(54) H -0.3395 -0.2106 -0.5084 0.1321 Uiso 0.30 calc P . .
H(55) H -0.4311 -0.2387 -0.6335 0.2146 Uiso 0.30 calc P . .
H(56) H -0.5087 -0.2522 -0.5716 0.2146 Uiso 0.30 calc P . .

loop_
_atom_site_aniso_label
_atom_site_aniso_U_11
_atom_site_aniso_U_22
_atom_site_aniso_U_33
_atom_site_aniso_U_12
_atom_site_aniso_U_13
_atom_site_aniso_U_23
Pd(1) 0.0249(1) 0.0224(1) 0.0214(1) 0.0002(1) 0.00623(9) -0.0010(1)
Cl(1) 0.150(7) 0.180(8) 0.165(7) 0.061(6) 0.087(6) 0.111(7)
Cl(2) 0.127(7) 0.110(6) 0.27(1) -0.020(5) 0.002(7) 0.038(7)
S(1) 0.0416(5) 0.0431(5) 0.0246(4) 0.0078(4) 0.0098(4) 0.0066(4)
S(2) 0.0293(4) 0.0276(4) 0.0248(4) -0.0004(3) 0.0092(3) -0.0035(3)
S(3) 0.0379(5) 0.0299(5) 0.0356(5) 0.0075(4) 0.0158(4) 0.0105(4)
S(4) 0.0260(4) 0.0240(4) 0.0247(4) 0.0009(3) 0.0077(3) 0.0005(3)
O(1) 0.029(1) 0.031(1) 0.022(1) -0.001(1) 0.0091(9) -0.0024(10)
O(2) 0.042(2) 0.058(2) 0.020(1) 0.017(1) 0.006(1) -0.007(1)
O(3) 0.032(1) 0.024(1) 0.028(1) -0.0037(10) 0.013(1) -0.0030(9)
O(4) 0.039(1) 0.027(1) 0.061(2) 0.004(1) 0.030(1) 0.010(1)
O(12) 0.071(8) 0.086(8) 0.088(6) 0.016(7) 0.016(6) 0.003(5)
O(13) 0.12(2) 0.08(1) 0.31(3) -0.06(1) 0.10(2) -0.02(1)
O(17) 0.53(6) 0.09(1) 0.92(10) -0.08(2) -0.45(7) -0.01(3)
O(18) 0.140(10) 0.061(6) 0.17(1) 0.013(6) -0.085(8) -0.030(6)
N(201) 0.21(1) 0.21(1) 0.38(2) 0.079(10) 0.08(1) 0.17(1)
N(202) 0.37(3) 0.67(4) 0.41(3) 0.31(3) 0.25(2) 0.26(3)
C(1) 0.026(2) 0.023(2) 0.025(2) 0.002(1) 0.005(1) 0.001(1)
C(2) 0.031(2) 0.034(2) 0.024(2) 0.006(1) 0.006(1) -0.002(1)
C(3) 0.037(2) 0.039(2) 0.024(2) 0.004(2) -0.001(1) -0.005(2)
C(4) 0.028(2) 0.036(2) 0.034(2) 0.001(1) 0.001(1) -0.003(2)
C(5) 0.024(2) 0.033(2) 0.037(2) 0.000(1) 0.005(1) 0.000(2)
C(6) 0.027(2) 0.026(2) 0.023(2) 0.003(1) 0.004(1) 0.000(1)
C(7) 0.032(2) 0.033(2) 0.023(2) -0.004(1) 0.008(1) -0.002(1)
C(8) 0.029(2) 0.030(2) 0.024(2) -0.004(1) 0.008(1) -0.002(1)
C(9) 0.035(2) 0.033(2) 0.028(2) -0.005(2) 0.013(2) -0.004(1)
C(10) 0.039(2) 0.041(2) 0.026(2) -0.010(2) 0.014(2) -0.006(2)
C(11) 0.035(2) 0.043(2) 0.023(2) -0.004(2) 0.005(1) 0.001(2)
C(12) 0.030(2) 0.035(2) 0.027(2) -0.001(2) 0.010(1) 0.000(1)
C(13) 0.029(2) 0.020(2) 0.029(2) 0.001(1) 0.006(1) 0.000(1)
C(14) 0.036(2) 0.024(2) 0.032(2) -0.001(1) 0.011(2) 0.000(1)
C(15) 0.043(2) 0.022(2) 0.045(2) -0.004(2) 0.015(2) 0.001(2)
C(16) 0.049(2) 0.028(2) 0.048(2) -0.005(2) 0.014(2) -0.007(2)
C(17) 0.048(2) 0.030(2) 0.036(2) -0.001(2) 0.015(2) -0.005(2)
C(18) 0.035(2) 0.024(2) 0.034(2) 0.001(1) 0.013(2) -0.001(1)
C(19) 0.028(2) 0.026(2) 0.024(2) 0.000(1) 0.008(1) 0.002(1)
C(20) 0.031(2) 0.023(2) 0.024(2) 0.000(1) 0.008(1) 0.003(1)
C(21) 0.031(2) 0.032(2) 0.036(2) 0.002(1) 0.014(2) 0.003(1)
C(22) 0.033(2) 0.040(2) 0.048(2) -0.001(2) 0.018(2) 0.013(2)
C(23) 0.037(2) 0.028(2) 0.038(2) -0.002(2) 0.012(2) 0.006(2)
C(24) 0.031(2) 0.026(2) 0.027(2) 0.000(1) 0.009(1) 0.002(1)
C(101) 0.035(2) 0.055(3) 0.047(2) -0.009(2) 0.003(2) -0.015(2)
C(102) 0.030(2) 0.089(4) 0.094(4) 0.003(2) -0.004(2) -0.029(3)
C(103) 0.046(3) 0.100(4) 0.069(3) -0.025(3) 0.007(2) -0.043(3)
C(104) 0.071(4) 0.076(4) 0.085(4) -0.042(3) 0.000(3) -0.003(3)
C(105) 0.046(2) 0.060(3) 0.023(2) -0.001(2) 0.012(2) -0.011(2)
C(106) 0.125(5) 0.067(3) 0.027(2) -0.012(3) 0.029(3) -0.006(2)
C(107) 0.137(6) 0.059(3) 0.047(3) -0.025(3) 0.027(3) -0.021(2)
C(108) 0.071(4) 0.248(10) 0.038(3) 0.037(5) 0.021(3) -0.046(4)
C(109) 0.075(3) 0.030(2) 0.064(3) -0.010(2) 0.021(3) -0.014(2)
C(110) 0.044(2) 0.042(2) 0.083(3) 0.003(2) 0.034(2) 0.025(2)
C(111) 0.042(3) 0.083(4) 0.113(5) -0.015(3) 0.026(3) 0.029(4)
C(112) 0.074(4) 0.089(4) 0.102(4) 0.007(3) 0.064(4) 0.027(3)
C(113) 0.069(3) 0.058(3) 0.136(5) 0.007(3) 0.062(4) 0.041(3)
C(114) 0.131(6) 0.063(4) 0.142(6) -0.057(4) 0.062(5) -0.056(4)
C(115) 0.182(8) 0.061(4) 0.070(4) -0.040(4) 0.026(4) -0.038(3)
C(116) 0.105(5) 0.049(4) 0.176(8) 0.012(3) 0.014(5) -0.050(4)
C(201) 0.070(4) 0.104(5) 0.106(5) 0.028(4) 0.036(4) 0.026(4)
C(202) 0.096(6) 0.125(7) 0.180(9) -0.001(5) 0.038(6) 0.055(7)
C(203) 0.125(8) 0.103(7) 0.22(1) 0.059(6) -0.040(8) 0.029(7)
C(204) 0.13(1) 0.088(8) 0.57(4) -0.005(7) 0.14(2) 0.07(1)
C(205) 0.14(2) 0.08(2) 0.06(1) -0.02(2) -0.06(1) 0.02(1)
C(206) 0.21(4) 0.24(5) 0.11(3) 0.05(4) 0.09(3) 0.11(3)

loop_
_atom_type_symbol
_atom_type_description
_atom_type_scat_dispersion_real
_atom_type_scat_dispersion_imag
_atom_type_scat_source
C C 0.003 0.002
;International Tables for Crystallography
(1992, Vol. C, Tables 4.2.6.8 and 6.1.1.4)
;
H H 0.000 0.000
;International Tables for Crystallography
(1992, Vol. C, Table 6.1.1.4)
;
O O 0.011 0.006
;International Tables for Crystallography
(1992, Vol. C, Tables 4.2.6.8 and 6.1.1.4)
;
S S 0.125 0.123
;International Tables for Crystallography
(1992, Vol. C, Tables 4.2.6.8 and 6.1.1.4)
;
N N 0.006 0.003
;International Tables for Crystallography
(1992, Vol. C, Tables 4.2.6.8 and 6.1.1.4)
;
Pd Pd -0.999 1.007
;International Tables for Crystallography
(1992, Vol. C, Tables 4.2.6.8 and 6.1.1.4)
;
Cl Cl 0.148 0.159
;International Tables for Crystallography
(1992, Vol. C, Tables 4.2.6.8 and 6.1.1.4)
;

loop_
_geom_angle_atom_site_label_1
_geom_angle_atom_site_label_2
_geom_angle_atom_site_label_3
_geom_angle
_geom_angle_site_symmetry_1
_geom_angle_site_symmetry_2
_geom_angle_site_symmetry_3
_geom_angle_publ_flag
S(2) Pd(1) S(4) 101.82(3) . . 3_555 yes
S(2) Pd(1) O(1) 166.71(7) . . 3_555 yes
S(2) Pd(1) O(3) 86.79(7) . . . yes
S(4) Pd(1) O(1) 86.42(7) 3_555 . 3_555 yes
S(4) Pd(1) O(3) 167.31(6) 3_555 . . yes
O(1) Pd(1) O(3) 83.51(9) 3_555 . . yes
C(2) S(1) C(12) 107.9(2) . . . yes
Pd(1) S(2) C(8) 115.4(1) . . . yes
Pd(1) S(2) C(18) 95.6(1) . . . yes
C(8) S(2) C(18) 100.0(2) . . . yes
C(14) S(3) C(24) 109.4(2) . . . yes
Pd(1) S(4) C(6) 95.9(1) 3_555 . . yes
Pd(1) S(4) C(20) 115.8(1) 3_555 . . yes
C(6) S(4) C(20) 99.1(1) . . . yes
Pd(1) O(1) C(1) 117.5(2) 3_555 . . yes
Pd(1) O(3) C(13) 116.8(2) . . . yes
O(1) C(1) C(2) 120.3(3) . . . yes
O(1) C(1) C(6) 122.3(3) . . . yes
C(2) C(1) C(6) 117.4(3) . . . yes
S(1) C(2) C(1) 118.5(3) . . . yes
S(1) C(2) C(3) 121.0(3) . . . yes
C(1) C(2) C(3) 120.0(4) . . . yes
C(2) C(3) C(4) 122.5(3) . . . yes
C(3) C(4) C(5) 116.8(3) . . . yes
C(3) C(4) C(101) 122.6(3) . . . yes
C(5) C(4) C(101) 120.6(4) . . . yes
C(4) C(5) C(6) 121.0(4) . . . yes
S(4) C(6) C(1) 116.8(2) . . . yes
S(4) C(6) C(5) 121.0(3) . . . yes
C(1) C(6) C(5) 122.2(3) . . . yes
O(2) C(7) C(8) 117.4(3) . . . yes
O(2) C(7) C(12) 124.8(3) . . . yes
C(8) C(7) C(12) 117.8(3) . . . yes
S(2) C(8) C(7) 122.3(3) . . . yes
S(2) C(8) C(9) 116.0(3) . . . yes
C(7) C(8) C(9) 121.5(3) . . . yes
C(8) C(9) C(10) 121.4(3) . . . yes
C(9) C(10) C(11) 116.7(3) . . . yes
C(9) C(10) C(105) 122.5(4) . . . yes
C(11) C(10) C(105) 120.8(3) . . . yes
C(10) C(11) C(12) 123.3(3) . . . yes
S(1) C(12) C(7) 124.7(3) . . . yes
S(1) C(12) C(11) 115.5(2) . . . yes
C(7) C(12) C(11) 119.3(3) . . . yes
O(3) C(13) C(14) 120.7(3) . . . yes
O(3) C(13) C(18) 122.1(3) . . . yes
C(14) C(13) C(18) 117.3(3) . . . yes
S(3) C(14) C(13) 119.4(3) . . . yes
S(3) C(14) C(15) 120.1(3) . . . yes
C(13) C(14) C(15) 119.8(4) . . . yes
C(14) C(15) C(16) 122.4(4) . . . yes
C(15) C(16) C(17) 117.4(3) . . . yes
C(15) C(16) C(109) 122.0(4) . . . yes
C(17) C(16) C(109) 120.6(4) . . . yes
C(16) C(17) C(18) 120.3(4) . . . yes
S(2) C(18) C(13) 116.9(3) . . . yes
S(2) C(18) C(17) 120.4(3) . . . yes
C(13) C(18) C(17) 122.7(4) . . . yes
O(4) C(19) C(20) 117.1(3) . . . yes
O(4) C(19) C(24) 125.4(3) . . . yes
C(20) C(19) C(24) 117.6(3) . . . yes
S(4) C(20) C(19) 121.4(3) . . . yes
S(4) C(20) C(21) 116.0(3) . . . yes
C(19) C(20) C(21) 122.3(3) . . . yes
C(20) C(21) C(22) 120.7(4) . . . yes
C(21) C(22) C(23) 116.9(4) . . . yes
C(21) C(22) C(110) 118.9(4) . . . yes
C(23) C(22) C(110) 124.1(4) . . . yes
C(22) C(23) C(24) 123.5(3) . . . yes
S(3) C(24) C(19) 124.5(3) . . . yes
S(3) C(24) C(23) 115.9(3) . . . yes
C(19) C(24) C(23) 119.0(3) . . . yes
C(4) C(101) C(102) 108.4(4) . . . yes
C(4) C(101) C(103) 112.8(4) . . . yes
C(4) C(101) C(104) 110.4(3) . . . yes
C(102) C(101) C(103) 108.1(4) . . . yes
C(102) C(101) C(104) 108.8(5) . . . yes
C(103) C(101) C(104) 108.2(4) . . . yes
C(10) C(105) C(106) 110.7(4) . . . yes
C(10) C(105) C(107) 109.1(4) . . . yes
C(10) C(105) C(108) 111.3(3) . . . yes
C(106) C(105) C(107) 109.0(4) . . . yes
C(106) C(105) C(108) 107.5(5) . . . yes
C(107) C(105) C(108) 109.1(5) . . . yes
C(16) C(109) C(114) 112.2(5) . . . yes
C(16) C(109) C(115) 110.6(4) . . . yes
C(16) C(109) C(116) 108.0(4) . . . yes
C(114) C(109) C(115) 109.0(5) . . . yes
C(114) C(109) C(116) 109.1(5) . . . yes
C(115) C(109) C(116) 107.9(6) . . . yes
C(22) C(110) C(111) 108.4(4) . . . yes
C(22) C(110) C(112) 109.9(4) . . . yes
C(22) C(110) C(113) 110.9(4) . . . yes
C(111) C(110) C(112) 109.3(4) . . . yes
C(111) C(110) C(113) 109.8(4) . . . yes
C(112) C(110) C(113) 108.6(5) . . . yes
N(201) C(202) C(201) 174(1) . . . yes
N(202) C(204) C(203) 170.8(4) . . . yes
Cl(2) C(205) C(206) 118(2) . . . yes
Cl(1) C(206) C(205) 130(2) . . . yes
C(7) O(2) H(2) 124.1 . . . no
C(19) O(4) H(1) 113.7 . . . no
C(2) C(3) H(3) 118.7 . . . no
C(4) C(3) H(3) 118.8 . . . no
C(4) C(5) H(4) 119.7 . . . no
C(6) C(5) H(4) 119.3 . . . no
C(8) C(9) H(5) 119.1 . . . no
C(10) C(9) H(5) 119.5 . . . no
C(10) C(11) H(6) 118.6 . . . no
C(12) C(11) H(6) 118.2 . . . no
C(14) C(15) H(7) 118.7 . . . no
C(16) C(15) H(7) 118.9 . . . no
C(16) C(17) H(8) 119.8 . . . no
C(18) C(17) H(8) 119.8 . . . no
C(20) C(21) H(9) 119.7 . . . no
C(22) C(21) H(9) 119.6 . . . no
C(22) C(23) H(10) 118.2 . . . no
C(24) C(23) H(10) 118.3 . . . no
C(101) C(102) H(11) 109.5 . . . no
C(101) C(102) H(12) 109.5 . . . no
C(101) C(102) H(13) 109.4 . . . no
H(11) C(102) H(12) 109.5 . . . no
H(11) C(102) H(13) 109.5 . . . no
H(12) C(102) H(13) 109.5 . . . no
C(101) C(103) H(14) 109.4 . . . no
C(101) C(103) H(15) 109.4 . . . no
C(101) C(103) H(16) 109.7 . . . no
H(14) C(103) H(15) 109.2 . . . no
H(14) C(103) H(16) 109.7 . . . no
H(15) C(103) H(16) 109.5 . . . no
C(101) C(104) H(17) 109.6 . . . no
C(101) C(104) H(18) 108.1 . . . no
C(101) C(104) H(19) 109.4 . . . no
H(17) C(104) H(18) 109.4 . . . no
H(17) C(104) H(19) 111.1 . . . no
H(18) C(104) H(19) 109.2 . . . no
C(105) C(106) H(20) 109.4 . . . no
C(105) C(106) H(21) 109.2 . . . no
C(105) C(106) H(22) 108.9 . . . no
H(20) C(106) H(21) 110.0 . . . no
H(20) C(106) H(22) 109.7 . . . no
H(21) C(106) H(22) 109.5 . . . no
C(105) C(107) H(23) 108.2 . . . no
C(105) C(107) H(24) 108.8 . . . no
C(105) C(107) H(25) 108.9 . . . no
H(23) C(107) H(24) 110.1 . . . no
H(23) C(107) H(25) 110.1 . . . no
H(24) C(107) H(25) 110.7 . . . no
C(105) C(108) H(26) 109.4 . . . no
C(105) C(108) H(27) 109.7 . . . no
C(105) C(108) H(28) 110.4 . . . no
H(26) C(108) H(27) 108.4 . . . no
H(26) C(108) H(28) 109.2 . . . no
H(27) C(108) H(28) 109.7 . . . no
C(110) C(111) H(29) 109.1 . . . no
C(110) C(111) H(30) 109.1 . . . no
C(110) C(111) H(31) 108.9 . . . no
H(29) C(111) H(30) 110.2 . . . no
H(29) C(111) H(31) 109.6 . . . no
H(30) C(111) H(31) 109.9 . . . no
C(110) C(112) H(32) 108.2 . . . no
C(110) C(112) H(33) 107.5 . . . no
C(110) C(112) H(34) 107.6 . . . no
H(32) C(112) H(33) 111.5 . . . no
H(32) C(112) H(34) 111.5 . . . no
H(33) C(112) H(34) 110.3 . . . no
C(110) C(113) H(35) 109.4 . . . no
C(110) C(113) H(36) 109.5 . . . no
C(110) C(113) H(37) 109.2 . . . no
H(35) C(113) H(36) 109.7 . . . no
H(35) C(113) H(37) 109.3 . . . no
H(36) C(113) H(37) 109.7 . . . no
C(109) C(114) H(38) 108.8 . . . no
C(109) C(114) H(39) 107.8 . . . no
C(109) C(114) H(40) 109.4 . . . no
H(38) C(114) H(39) 109.2 . . . no
H(38) C(114) H(40) 111.5 . . . no
H(39) C(114) H(40) 110.0 . . . no
C(109) C(115) H(41) 109.6 . . . no
C(109) C(115) H(42) 109.2 . . . no
C(109) C(115) H(43) 108.2 . . . no
H(41) C(115) H(42) 111.2 . . . no
H(41) C(115) H(43) 109.6 . . . no
H(42) C(115) H(43) 109.1 . . . no
C(109) C(116) H(44) 107.9 . . . no
C(109) C(116) H(45) 108.8 . . . no
C(109) C(116) H(46) 109.7 . . . no
H(44) C(116) H(45) 108.7 . . . no
H(44) C(116) H(46) 110.1 . . . no
H(45) C(116) H(46) 111.6 . . . no
C(202) C(201) H(50) 108.9 . . . no
C(202) C(201) H(51) 109.5 . . . no
C(202) C(201) H(52) 110.9 . . . no
H(50) C(201) H(51) 109.7 . . . no
H(50) C(201) H(52) 109.4 . . . no
H(51) C(201) H(52) 108.5 . . . no
C(204) C(203) H(47) 108.3 . . . no
C(204) C(203) H(48) 110.3 . . . no
C(204) C(203) H(49) 111.0 . . . no
H(47) C(203) H(48) 107.5 . . . no
H(47) C(203) H(49) 108.7 . . . no
H(48) C(203) H(49) 110.9 . . . no
Cl(2) C(205) H(53) 110.9 . . . no
Cl(2) C(205) H(54) 108.0 . . . no
C(206) C(205) H(53) 110.6 . . . no
C(206) C(205) H(54) 101.2 . . . no
H(53) C(205) H(54) 106.9 . . . no
Cl(1) C(206) H(55) 109.7 . . . no
Cl(1) C(206) H(56) 106.4 . . . no
C(205) C(206) H(55) 105.1 . . . no
C(205) C(206) H(56) 97.9 . . . no
H(55) C(206) H(56) 104.3 . . . no

loop_
_geom_bond_atom_site_label_1
_geom_bond_atom_site_label_2
_geom_bond_distance
_geom_bond_site_symmetry_1
_geom_bond_site_symmetry_2
_geom_bond_publ_flag
Pd(1) S(2) 2.2844(9) . . yes
Pd(1) S(4) 2.2908(9) . 3_555 yes
Pd(1) O(1) 1.996(2) . 3_555 yes
Pd(1) O(3) 2.000(3) . . yes
Cl(1) C(206) 1.66(5) . . yes
Cl(2) C(205) 1.89(3) . . yes
S(1) C(2) 1.780(4) . . yes
S(1) C(12) 1.776(4) . . yes
S(2) C(8) 1.783(3) . . yes
S(2) C(18) 1.796(4) . . yes
S(3) C(14) 1.784(4) . . yes
S(3) C(24) 1.775(4) . . yes
S(4) C(6) 1.792(3) . . yes
S(4) C(20) 1.785(3) . . yes
O(1) C(1) 1.324(4) . . yes
O(2) C(7) 1.336(4) . . yes
O(3) C(13) 1.330(4) . . yes
O(4) C(19) 1.336(5) . . yes
N(201) C(202) 1.19(2) . . yes
N(202) C(204) 1.117 . . yes
C(1) C(2) 1.413(4) . . yes
C(1) C(6) 1.388(5) . . yes
C(2) C(3) 1.388(5) . . yes
C(3) C(4) 1.403(6) . . yes
C(4) C(5) 1.396(5) . . yes
C(4) C(101) 1.533(5) . . yes
C(5) C(6) 1.390(5) . . yes
C(7) C(8) 1.402(5) . . yes
C(7) C(12) 1.408(4) . . yes
C(8) C(9) 1.390(5) . . yes
C(9) C(10) 1.389(4) . . yes
C(10) C(11) 1.399(6) . . yes
C(10) C(105) 1.535(5) . . yes
C(11) C(12) 1.391(5) . . yes
C(13) C(14) 1.411(5) . . yes
C(13) C(18) 1.393(6) . . yes
C(14) C(15) 1.387(5) . . yes
C(15) C(16) 1.400(7) . . yes
C(16) C(17) 1.399(6) . . yes
C(16) C(109) 1.543(6) . . yes
C(17) C(18) 1.379(5) . . yes
C(19) C(20) 1.403(5) . . yes
C(19) C(24) 1.404(5) . . yes
C(20) C(21) 1.388(6) . . yes
C(21) C(22) 1.396(5) . . yes
C(22) C(23) 1.387(6) . . yes
C(22) C(110) 1.540(7) . . yes
C(23) C(24) 1.403(6) . . yes
C(101) C(102) 1.532(7) . . yes
C(101) C(103) 1.518(7) . . yes
C(101) C(104) 1.532(8) . . yes
C(105) C(106) 1.535(6) . . yes
C(105) C(107) 1.503(7) . . yes
C(105) C(108) 1.509(8) . . yes
C(109) C(114) 1.50(1) . . yes
C(109) C(115) 1.519(8) . . yes
C(109) C(116) 1.515(9) . . yes
C(110) C(111) 1.528(7) . . yes
C(110) C(112) 1.528(9) . . yes
C(110) C(113) 1.531(7) . . yes
C(201) C(202) 1.34(1) . . yes
C(203) C(204) 1.69(1) . . yes
C(205) C(206) 1.19(5) . . yes
O(2) H(2) 0.995 . . no
O(4) H(1) 0.982 . . no
C(3) H(3) 0.952 . . no
C(5) H(4) 0.956 . . no
C(9) H(5) 0.946 . . no
C(11) H(6) 0.950 . . no
C(15) H(7) 0.953 . . no
C(17) H(8) 0.952 . . no
C(21) H(9) 0.952 . . no
C(23) H(10) 0.952 . . no
C(102) H(11) 0.950 . . no
C(102) H(12) 0.950 . . no
C(102) H(13) 0.950 . . no
C(103) H(14) 0.951 . . no
C(103) H(15) 0.953 . . no
C(103) H(16) 0.947 . . no
C(104) H(17) 0.939 . . no
C(104) H(18) 0.961 . . no
C(104) H(19) 0.942 . . no
C(106) H(20) 0.946 . . no
C(106) H(21) 0.948 . . no
C(106) H(22) 0.951 . . no
C(107) H(23) 0.950 . . no
C(107) H(24) 0.943 . . no
C(107) H(25) 0.943 . . no
C(108) H(26) 0.959 . . no
C(108) H(27) 0.954 . . no
C(108) H(28) 0.943 . . no
C(111) H(29) 0.947 . . no
C(111) H(30) 0.945 . . no
C(111) H(31) 0.951 . . no
C(112) H(32) 0.931 . . no
C(112) H(33) 0.946 . . no
C(112) H(34) 0.945 . . no
C(113) H(35) 0.951 . . no
C(113) H(36) 0.947 . . no
C(113) H(37) 0.951 . . no
C(114) H(38) 0.943 . . no
C(114) H(39) 0.960 . . no
C(114) H(40) 0.934 . . no
C(115) H(41) 0.938 . . no
C(115) H(42) 0.943 . . no
C(115) H(43) 0.961 . . no
C(116) H(44) 0.963 . . no
C(116) H(45) 0.946 . . no
C(116) H(46) 0.930 . . no
C(201) H(50) 0.943 . . no
C(201) H(51) 0.954 . . no
C(201) H(52) 0.958 . . no
C(203) H(47) 0.975 . . no
C(203) H(48) 0.949 . . no
C(203) H(49) 0.934 . . no
C(205) H(53) 0.941 . . no
C(205) H(54) 0.990 . . no
C(206) H(55) 0.951 . . no
C(206) H(56) 1.014 . . no
